data_7221866
loop_
_publ_author_name
'Yeon, Jeongho'
'Felder, Justin B.'
'Smith, Mark D.'
'Morrison, Gregory'
'zur Loye, Hans-Conrad'

_publ_section_title
;
 Synthetic strategies for new vanadium oxyfluorides containing novel
 building blocks: structures of V(iv) and V(v) containing Sr4V3O5F13,
 Pb7V4O8F18, Pb2VO2F5, and Pb2VOF6
;
_journal_issue 44
_journal_name_full CrystEngComm
_journal_page_first 8428
_journal_paper_doi 10.1039/C5CE01464F
_journal_volume 17
_journal_year 2015
_chemical_formula_moiety 'F6 O Pb2 V'
_chemical_formula_sum 'F6 O Pb2 V'
_chemical_formula_weight 595.32
_space_group_crystal_system monoclinic
_space_group_IT_number 15
_space_group_name_Hall '-C 2yc'
_space_group_name_H-M_alt 'C 1 2/c 1'
_symmetry_space_group_name_Hall '-C 2yc'
_symmetry_space_group_name_H-M 'C 1 2/c 1'
_audit_creation_method SHELXL-2014/6
_cell_angle_alpha 90
_cell_angle_beta 92.019(2)
_cell_angle_gamma 90
_cell_formula_units_Z 8
_cell_length_a 5.6675(4)
_cell_length_b 15.7931(12)
_cell_length_c 12.9995(9)
_cell_measurement_reflns_used 7192
_cell_measurement_temperature 100(2)
_cell_measurement_theta_max 32.578
_cell_measurement_theta_min 2.580
_cell_volume 1162.83(15)
_computing_cell_refinement 'SAINT-Plus Version 6.45 (Bruker, 2001)'
_computing_data_collection 'SMART Version 5.631 (Bruker, 2001)'
_computing_data_reduction 'SAINT-Plus Version 6.45 (Bruker, 2001)'
_computing_molecular_graphics various
_computing_publication_material various
_computing_structure_refinement 'SHELXL-2014/6 (Sheldrick, 2014)'
_computing_structure_solution 'SHELXS97 (Sheldrick, 2008)'
_diffrn_ambient_temperature 100(2)
_diffrn_measured_fraction_theta_full 0.999
_diffrn_measured_fraction_theta_max 0.994
_diffrn_measurement_device_type 'Bruker SMART APEX CCD diffractometer'
_diffrn_measurement_method 'omega and phi scans'
_diffrn_radiation_type MoK\a
_diffrn_radiation_wavelength 0.71073
_diffrn_reflns_av_R_equivalents 0.0423
_diffrn_reflns_av_unetI/netI 0.0326
_diffrn_reflns_laue_measured_fraction_full 0.999
_diffrn_reflns_laue_measured_fraction_max 0.994
_diffrn_reflns_limit_h_max 8
_diffrn_reflns_limit_h_min -8
_diffrn_reflns_limit_k_max 22
_diffrn_reflns_limit_k_min -23
_diffrn_reflns_limit_l_max 18
_diffrn_reflns_limit_l_min -19
_diffrn_reflns_number 11443
_diffrn_reflns_point_group_measured_fraction_full 0.999
_diffrn_reflns_point_group_measured_fraction_max 0.994
_diffrn_reflns_theta_full 25.242
_diffrn_reflns_theta_max 32.578
_diffrn_reflns_theta_min 2.579
_diffrn_source 'sealed tube'
_exptl_absorpt_coefficient_mu 59.401
_exptl_absorpt_correction_T_max 1.0000
_exptl_absorpt_correction_T_min 0.1914
_exptl_absorpt_correction_type multi-scan
_exptl_absorpt_process_details 'SADABS Version 2.05 (Bruker, 2001)'
_exptl_crystal_colour green
_exptl_crystal_density_diffrn 6.801
_exptl_crystal_description tablet
_exptl_crystal_F_000 1992
_exptl_crystal_size_max 0.100
_exptl_crystal_size_mid 0.050
_exptl_crystal_size_min 0.040
_refine_diff_density_max 3.405
_refine_diff_density_min -1.646
_refine_diff_density_rms 0.406
_refine_ls_extinction_coef 0.00108(4)
_refine_ls_extinction_expression Fc^*^=kFc[1+0.001xFc^2^\l^3^/sin(2\q)]^-1/4^
_refine_ls_extinction_method SHELXL
_refine_ls_goodness_of_fit_ref 1.096
_refine_ls_hydrogen_treatment undef
_refine_ls_matrix_type full
_refine_ls_number_parameters 93
_refine_ls_number_reflns 2120
_refine_ls_number_restraints 0
_refine_ls_restrained_S_all 1.096
_refine_ls_R_factor_all 0.0293
_refine_ls_R_factor_gt 0.0260
_refine_ls_shift/su_max 0.001
_refine_ls_shift/su_mean 0.000
_refine_ls_structure_factor_coef Fsqd
_refine_ls_weighting_details 'w=1/[\s^2^(Fo^2^)+(0.0242P)^2^+9.5236P] where P=(Fo^2^+2Fc^2^)/3'
_refine_ls_weighting_scheme calc
_refine_ls_wR_factor_gt 0.0564
_refine_ls_wR_factor_ref 0.0577
_reflns_number_gt 1963
_reflns_number_total 2120
_reflns_threshold_expression 'I > 2\s(I)'
_cod_data_source_file c5ce01464f1.cif
_cod_data_source_block Pb2VOF6
_cod_depositor_comments 'Adding full bibliography for 7221863--7221866.cif.'
_cod_database_code 7221866
_shelx_space_group_comment
; 
The symmetry employed for this shelxl refinement is uniquely defined 
by the following loop, which should always be used as a source of 
symmetry information in preference to the above space-group names. 
They are only intended as comments. 
;
_shelx_estimated_absorpt_t_min 0.066
_shelx_estimated_absorpt_t_max 0.200

loop_
_space_group_symop_operation_xyz
'x, y, z'
'-x, y, -z+1/2'
'x+1/2, y+1/2, z'
'-x+1/2, y+1/2, -z+1/2'
'-x, -y, -z'
'x, -y, z-1/2'
'-x+1/2, -y+1/2, -z'
'x+1/2, -y+1/2, z-1/2'

loop_
_atom_site_label
_atom_site_type_symbol
_atom_site_fract_x
_atom_site_fract_y
_atom_site_fract_z
_atom_site_U_iso_or_equiv
_atom_site_adp_type
_atom_site_occupancy
_atom_site_site_symmetry_order
_atom_site_calc_flag
_atom_site_refinement_flags_posn
_atom_site_refinement_flags_adp
_atom_site_refinement_flags_occupancy
Pb1 Pb 0.21077(4) 0.01143(2) 0.62502(2) 0.00942(7) Uani 1 1 d . . .
Pb2 Pb 0.27257(4) 0.17245(2) 0.35773(2) 0.00933(7) Uani 1 1 d . . .
V1 V 0.20791(18) 0.32501(6) 0.08999(8) 0.00929(19) Uani 1 1 d . . .
F1 F 0.2520(7) 0.2288(2) 0.1785(3) 0.0152(7) Uani 1 1 d . . .
F2 F -0.1078(7) 0.3339(2) 0.1311(3) 0.0142(7) Uani 1 1 d . . .
F3 F 0.1095(6) 0.3952(2) -0.0271(3) 0.0127(7) Uani 1 1 d . . .
F4 F 0.4590(6) 0.2755(2) 0.0098(3) 0.0119(7) Uani 1 1 d . . .
F5 F 0.1209(6) 0.0568(2) 0.4514(3) 0.0124(7) Uani 1 1 d . . .
F6 F 0.0000 0.0820(3) 0.2500 0.0122(9) Uani 1 2 d S T P
F7 F 0.5000 0.0789(3) 0.2500 0.0127(10) Uani 1 2 d S T P
O1 O 0.3447(8) 0.3972(3) 0.1574(3) 0.0122(8) Uani 1 1 d . . .

loop_
_atom_site_aniso_label
_atom_site_aniso_U_11
_atom_site_aniso_U_22
_atom_site_aniso_U_33
_atom_site_aniso_U_23
_atom_site_aniso_U_13
_atom_site_aniso_U_12
Pb1 0.00874(11) 0.01176(11) 0.00774(11) 0.00021(7) -0.00010(7) -0.00005(7)
Pb2 0.00937(11) 0.01133(11) 0.00726(10) -0.00001(6) 0.00004(7) -0.00010(7)
V1 0.0085(4) 0.0115(4) 0.0079(4) 0.0002(3) -0.0004(3) 0.0001(3)
F1 0.0216(19) 0.0152(17) 0.0089(16) 0.0028(13) 0.0025(14) 0.0033(14)
F2 0.0128(18) 0.0158(17) 0.0141(17) 0.0000(13) 0.0029(14) 0.0013(13)
F3 0.0131(17) 0.0127(16) 0.0122(16) 0.0029(13) -0.0002(13) -0.0007(13)
F4 0.0102(16) 0.0146(16) 0.0110(15) 0.0014(13) 0.0020(13) -0.0008(13)
F5 0.0103(16) 0.0164(17) 0.0104(15) 0.0021(13) -0.0015(13) -0.0029(13)
F6 0.014(2) 0.012(2) 0.011(2) 0.000 -0.0027(19) 0.000
F7 0.012(2) 0.015(2) 0.011(2) 0.000 0.0032(18) 0.000
O1 0.0106(19) 0.016(2) 0.0097(18) -0.0009(15) -0.0012(15) -0.0056(16)

loop_
_atom_type_symbol
_atom_type_description
_atom_type_scat_dispersion_real
_atom_type_scat_dispersion_imag
_atom_type_scat_source
O O 0.0106 0.0060 'International Tables Vol C Tables 4.2.6.8 and 6.1.1.4'
F F 0.0171 0.0103 'International Tables Vol C Tables 4.2.6.8 and 6.1.1.4'
V V 0.3005 0.5294 'International Tables Vol C Tables 4.2.6.8 and 6.1.1.4'
Pb Pb -3.3944 10.1111 'International Tables Vol C Tables 4.2.6.8 and 6.1.1.4'

loop_
_geom_angle_atom_site_label_1
_geom_angle_atom_site_label_2
_geom_angle_atom_site_label_3
_geom_angle
_geom_angle_site_symmetry_1
_geom_angle_site_symmetry_3
F5 Pb1 F5 66.50(14) 5_556 .
F5 Pb1 F3 77.33(12) 5_556 4_545
F5 Pb1 F3 79.38(12) . 4_545
F5 Pb1 F6 67.39(9) 5_556 5_556
F5 Pb1 F6 133.49(8) . 5_556
F3 Pb1 F6 96.30(12) 4_545 5_556
F5 Pb1 O1 71.91(13) 5_556 8_456
F5 Pb1 O1 80.87(13) . 8_456
F3 Pb1 O1 148.12(13) 4_545 8_456
F6 Pb1 O1 79.66(12) 5_556 8_456
F5 Pb1 F2 137.48(12) 5_556 8_556
F5 Pb1 F2 79.79(12) . 8_556
F3 Pb1 F2 122.22(12) 4_545 8_556
F6 Pb1 F2 135.32(12) 5_556 8_556
O1 Pb1 F2 78.02(13) 8_456 8_556
F5 Pb1 F7 118.31(12) 5_556 5_656
F5 Pb1 F7 146.36(9) . 5_656
F3 Pb1 F7 70.26(11) 4_545 5_656
F6 Pb1 F7 65.91(5) 5_556 5_656
O1 Pb1 F7 132.78(10) 8_456 5_656
F2 Pb1 F7 104.15(12) 8_556 5_656
F5 Pb1 Pb1 33.64(8) 5_556 5_556
F5 Pb1 Pb1 32.85(8) . 5_556
F3 Pb1 Pb1 76.05(9) 4_545 5_556
F6 Pb1 Pb1 100.85(2) 5_556 5_556
O1 Pb1 Pb1 73.76(10) 8_456 5_556
F2 Pb1 Pb1 109.20(9) 8_556 5_556
F7 Pb1 Pb1 141.58(9) 5_656 5_556
F5 Pb1 Pb2 32.28(8) 5_556 5_556
F5 Pb1 Pb2 98.39(8) . 5_556
F3 Pb1 Pb2 77.61(8) 4_545 5_556
F6 Pb1 Pb2 36.90(5) 5_556 5_556
O1 Pb1 Pb2 80.83(10) 8_456 5_556
F2 Pb1 Pb2 158.79(8) 8_556 5_556
F7 Pb1 Pb2 89.13(8) 5_656 5_556
Pb1 Pb1 Pb2 65.667(7) 5_556 5_556
F5 Pb2 F7 92.10(13) . .
F5 Pb2 F1 138.44(12) . .
F7 Pb2 F1 71.77(11) . .
F5 Pb2 F6 67.63(11) . .
F7 Pb2 F6 70.13(6) . .
F1 Pb2 F6 70.86(11) . .
F5 Pb2 F3 70.25(11) . 8_556
F7 Pb2 F3 71.97(8) . 8_556
F1 Pb2 F3 133.67(12) . 8_556
F6 Pb2 F3 120.85(12) . 8_556
F5 Pb2 F2 124.25(12) . 2
F7 Pb2 F2 142.05(12) . 2
F1 Pb2 F2 73.18(12) . 2
F6 Pb2 F2 111.04(12) . 2
F3 Pb2 F2 126.72(12) 8_556 2
F5 Pb2 F4 109.43(11) . 2_655
F7 Pb2 F4 114.95(8) . 2_655
F1 Pb2 F4 112.11(12) . 2_655
F6 Pb2 F4 174.55(7) . 2_655
F3 Pb2 F4 60.79(10) 8_556 2_655
F2 Pb2 F4 66.44(11) 2 2_655
F5 Pb2 F4 67.49(11) . 8_456
F7 Pb2 F4 159.57(12) . 8_456
F1 Pb2 F4 122.68(11) . 8_456
F6 Pb2 F4 99.59(8) . 8_456
F3 Pb2 F4 100.56(10) 8_556 8_456
F2 Pb2 F4 57.64(11) 2 8_456
F4 Pb2 F4 74.97(11) 2_655 8_456
F5 Pb2 F1 132.58(12) . 2_655
F7 Pb2 F1 65.02(10) . 2_655
F1 Pb2 F1 75.60(14) . 2_655
F6 Pb2 F1 130.25(7) . 2_655
F3 Pb2 F1 63.42(11) 8_556 2_655
F2 Pb2 F1 92.53(11) 2 2_655
F4 Pb2 F1 55.17(10) 2_655 2_655
F4 Pb2 F1 129.57(10) 8_456 2_655
F5 Pb2 Pb2 129.29(9) . 2_655
F7 Pb2 Pb2 37.33(9) . 2_655
F1 Pb2 Pb2 48.28(9) . 2_655
F6 Pb2 Pb2 90.503(8) . 2_655
F3 Pb2 Pb2 85.56(8) 8_556 2_655
F2 Pb2 Pb2 106.08(8) 2 2_655
F4 Pb2 Pb2 94.84(7) 2_655 2_655
F4 Pb2 Pb2 163.08(7) 8_456 2_655
F1 Pb2 Pb2 40.04(7) 2_655 2_655
O1 V1 F2 103.6(2) . .
O1 V1 F1 100.6(2) . .
F2 V1 F1 89.63(16) . .
O1 V1 F3 98.10(19) . .
F2 V1 F3 86.06(16) . .
F1 V1 F3 161.32(17) . .
O1 V1 F4 103.1(2) . .
F2 V1 F4 153.33(16) . .
F1 V1 F4 85.49(16) . .
F3 V1 F4 90.23(16) . .
O1 V1 F4 176.02(19) . 7
F2 V1 F4 80.29(15) . 7
F1 V1 F4 80.15(15) . 7
F3 V1 F4 81.21(14) . 7
F4 V1 F4 73.04(16) . 7
V1 F1 Pb2 147.62(19) . .
V1 F1 Pb2 104.38(15) . 2_655
Pb2 F1 Pb2 91.68(11) . 2_655
V1 F2 Pb1 115.45(16) . 8_455
V1 F2 Pb2 106.02(15) . 2
Pb1 F2 Pb2 137.02(16) 8_455 2
V1 F3 Pb1 135.42(18) . 4
V1 F3 Pb2 113.48(15) . 8_455
Pb1 F3 Pb2 108.34(13) 4 8_455
V1 F4 V1 106.96(16) . 7
V1 F4 Pb2 107.19(14) . 2_655
V1 F4 Pb2 98.89(13) 7 2_655
V1 F4 Pb2 138.04(17) . 8
V1 F4 Pb2 93.70(12) 7 8
Pb2 F4 Pb2 105.03(11) 2_655 8
Pb1 F5 Pb2 115.71(14) 5_556 .
Pb1 F5 Pb1 113.50(14) 5_556 .
Pb2 F5 Pb1 129.95(15) . .
Pb2 F6 Pb2 110.23(19) . 2
Pb2 F6 Pb1 113.432(8) . 6
Pb2 F6 Pb1 105.705(9) 2 6
Pb2 F6 Pb1 105.705(9) . 5_556
Pb2 F6 Pb1 113.431(9) 2 5_556
Pb1 F6 Pb1 108.49(18) 6 5_556
Pb2 F7 Pb2 105.34(19) 2_655 .
Pb2 F7 Pb1 107.415(11) 2_655 6
Pb2 F7 Pb1 110.298(11) . 6
Pb2 F7 Pb1 110.298(11) 2_655 5_656
Pb2 F7 Pb1 107.415(11) . 5_656
Pb1 F7 Pb1 115.61(18) 6 5_656
V1 O1 Pb1 132.8(2) . 8

loop_
_geom_bond_atom_site_label_1
_geom_bond_atom_site_label_2
_geom_bond_distance
_geom_bond_site_symmetry_2
Pb1 F5 2.356(4) 5_556
Pb1 F5 2.406(3) .
Pb1 F3 2.474(3) 4_545
Pb1 F6 2.526(3) 5_556
Pb1 O1 2.574(4) 8_456
Pb1 F2 2.651(3) 8_556
Pb1 F7 2.679(3) 5_656
Pb1 Pb1 3.9820(5) 5_556
Pb1 Pb2 4.0039(4) 5_556
Pb2 F5 2.373(3) .
Pb2 F7 2.435(3) .
Pb2 F1 2.493(4) .
Pb2 F6 2.497(3) .
Pb2 F3 2.613(4) 8_556
Pb2 F2 2.720(3) 2
Pb2 F4 2.783(4) 2_655
Pb2 F4 2.826(3) 8_456
Pb2 F1 2.892(4) 2_655
Pb2 Pb2 3.8729(5) 2_655
V1 O1 1.619(4) .
V1 F2 1.890(4) .
V1 F1 1.917(4) .
V1 F3 1.949(4) .
V1 F4 1.957(4) .
V1 F4 2.238(4) 7
F1 Pb2 2.892(4) 2_655
F2 Pb1 2.651(3) 8_455
F2 Pb2 2.721(3) 2
F3 Pb1 2.474(3) 4
F3 Pb2 2.613(4) 8_455
F4 V1 2.238(4) 7
F4 Pb2 2.783(4) 2_655
F4 Pb2 2.826(3) 8
F5 Pb1 2.356(3) 5_556
F6 Pb2 2.497(3) 2
F6 Pb1 2.526(3) 6
F6 Pb1 2.526(3) 5_556
F7 Pb2 2.435(3) 2_655
F7 Pb1 2.679(3) 6
F7 Pb1 2.679(3) 5_656
O1 Pb1 2.574(4) 8
